data_1008811
loop_
_publ_author_name
'Levy, D'
'Barbier, J'

_publ_section_title
;
A new structural family: M10n-2 Ge3n+1 O16n with M = (Co, Mg) and (Ni,
Mg)
;
_journal_coden_ASTM JSSCBI
_journal_name_full 'Journal of Solid State Chemistry'
_journal_page_first 9
_journal_page_last 19
_journal_paper_doi 10.1006/jssc.1997.7252
_journal_volume 130
_journal_year 1997
_chemical_formula_structural '(Ni3 Mg11) Ge5 O24'
_chemical_formula_sum 'Ge5 Mg11 Ni3 O24'
_chemical_name_systematic
;
Trinickel undecamagnesium pentagermanium oxide
;
_space_group_IT_number 55
_symmetry_cell_setting orthorhombic
_symmetry_Int_Tables_number 55
_symmetry_space_group_name_Hall '-P 2 2ab'
_symmetry_space_group_name_H-M 'P b a m'
_cell_angle_alpha 90
_cell_angle_beta 90
_cell_angle_gamma 90
_cell_formula_units_Z 2
_cell_length_a 14.446(3)
_cell_length_b 10.174(2)
_cell_length_c 5.917(1)
_cell_volume 869.6
_refine_ls_R_factor_all 0.103
_cod_database_code 1008811

loop_
_symmetry_equiv_pos_as_xyz
x,y,z
-x,-y,z
1/2+x,1/2-y,-z
1/2-x,1/2+y,-z
-x,-y,-z
x,y,-z
1/2-x,1/2+y,z
1/2+x,1/2-y,z

loop_
_atom_site_label
_atom_site_type_symbol
_atom_site_symmetry_multiplicity
_atom_site_Wyckoff_symbol
_atom_site_fract_x
_atom_site_fract_y
_atom_site_fract_z
_atom_site_occupancy
_atom_site_attached_hydrogens
_atom_site_calc_flag
Ge1 Ge4+ 2 a 0. 0. 0. 1. 0 d
Ge2 Ge4+ 4 g 0.1257(1) 0.5017(1) 0. 1. 0 d
Ge3 Ge4+ 4 h 0.1865(1) 0.3253(1) 0.5 1. 0 d
Ni1 Ni2+ 2 d 0. 0.5 0.5 0.164 0 d
Mg1 Mg2+ 2 d 0. 0.5 0.5 0.836 0 d
Ni2 Ni2+ 2 b 0. 0. 0.5 0.58 0 d
Mg2 Mg2+ 2 b 0. 0. 0.5 0.42 0 d
Ni3 Ni2+ 4 g 0.1761(1) 0.1783(2) 0. 0.018 0 d
Mg3 Mg2+ 4 g 0.1761(1) 0.1783(2) 0. 0.982 0 d
Ni4 Ni2+ 4 h 0.3265(1) 0.1476(2) 0.5 0.098 0 d
Mg4 Mg2+ 4 h 0.3265(1) 0.1476(2) 0.5 0.902 0 d
Ni5 Ni2+ 8 i -0.0043(1) 0.2515(1) 0.2417(2) 0.236 0 d
Mg5 Mg2+ 8 i -0.0043(1) 0.2515(1) 0.2417(2) 0.764 0 d
Ni6 Ni2+ 8 i 0.3315(1) 0.4189(1) 0.2459(2) 0.271 0 d
Mg6 Mg2+ 8 i 0.3315(1) 0.4189(1) 0.2459(2) 0.729 0 d
O1 O2- 4 g 0.0841(3) 0.3378(2) 0. 1. 0 d
O2 O2- 4 g 0.4224(3) 0.3483(4) 0. 1. 0 d
O3 O2- 4 g 0.2515(2) 0.0037(4) 0. 1. 0 d
O4 O2- 4 h 0.0675(2) 0.3298(4) 0.5 1. 0 d
O5 O2- 4 h 0.4136(3) 0.3309(4) 0.5 1. 0 d
O6 O2- 4 h 0.2560(3) -0.0222(4) 0.5 1. 0 d
O7 O2- 8 i 0.0750(2) 0.0774(2) 0.2238(5) 1. 0 d
O8 O2- 8 i 0.4140(2) 0.0806(2) 0.2471(5) 1. 0 d
O9 O2- 8 i 0.2432(2) 0.2515(3) 0.2730(5) 1. 0 d

loop_
_atom_type_symbol
_atom_type_oxidation_number
Ge4+ 4.000
Ni2+ 2.000
Mg2+ 2.000
O2- -2.000
